data_4328161
loop_
_publ_author_name
'Lorenzo Ferro'
'Peter B. Hitchcock'
'Martyn P. Coles'
'J. Robin Fulton'

_publ_section_title
;
 Reactivity of Divalent Germanium Alkoxide Complexes Is in Sharp Contrast
 to the Heavier Tin and Lead Analogues
;
_journal_name_full 'Inorganic Chemistry'
_journal_page_first 1544
_journal_page_last 1551
_journal_paper_doi 10.1021/ic201841m
_journal_volume 51
_journal_year 2012
_chemical_compound_source 'synthesis as described'
_chemical_formula_moiety '2 (C34 H53 Ge1 N2 O), 3(C4 H8 O), 2(C F3 O3 S)'
_chemical_formula_sum 'C82 H130 F6 Ge2 N4 O11 S2'
_chemical_formula_weight 1671.26
_chemical_name_systematic
;
 ?
;
_space_group_IT_number 2
_symmetry_cell_setting triclinic
_symmetry_Int_Tables_number 2
_symmetry_space_group_name_Hall '-P 1'
_symmetry_space_group_name_H-M 'P -1'
_atom_sites_solution_hydrogens geom
_atom_sites_solution_primary direct
_atom_sites_solution_secondary difmap
_audit_conform_dict_location ftp://ftp.iucr.org/pub/cif_core.dic
_audit_conform_dict_name cif_core.dic
_audit_conform_dict_version 2.3
_audit_creation_date 2011-10-14T21:42:28-00:00
_audit_creation_method 'WinGX routine CIF_UPDATE'
_cell_angle_alpha 86.982(2)
_cell_angle_beta 83.786(2)
_cell_angle_gamma 83.477(2)
_cell_formula_units_Z 1
_cell_length_a 12.7878(4)
_cell_length_b 13.0690(3)
_cell_length_c 13.4060(5)
_cell_measurement_reflns_used 64175
_cell_measurement_temperature 173(2)
_cell_measurement_theta_max 27.485
_cell_measurement_theta_min 3.395
_cell_measurement_wavelength 0.71073
_cell_volume 2211.03(12)
_computing_cell_refinement 'HKL Scalepack (Otwinowski & Minor 1997)'
_computing_data_collection 'Collect (Nonius BV, 1997-2000)'
_computing_data_reduction 'HKL Denzo and Scalepack (Otwinowski & Minor 1997)'
_computing_molecular_graphics 'Ortep-3 for Windows (Farrugia, 1997)'
_computing_publication_material 'WinGX publication routines (Farrugia, 1999)'
_computing_structure_refinement 'SHELXL-97 (Sheldrick, 1997)'
_computing_structure_solution 'SHELXS-97 (Sheldrick, 1997)'
_diffrn_ambient_temperature 173(2)
_diffrn_detector 'CCD plate'
_diffrn_measured_fraction_theta_full 0.989
_diffrn_measured_fraction_theta_max 0.989
_diffrn_measurement_device '95mm CCD camera on \k-goniostat'
_diffrn_measurement_device_type KappaCCD
_diffrn_measurement_method 'CCD rotation images, thick slices'
_diffrn_orient_matrix_type 'by Nonius Collect from scalepack cell'
_diffrn_orient_matrix_UB_11 -0.321444E-1
_diffrn_orient_matrix_UB_12 -0.637941E-1
_diffrn_orient_matrix_UB_13 -0.125531E-1
_diffrn_orient_matrix_UB_21 -0.20636E-1
_diffrn_orient_matrix_UB_22 -0.99181E-2
_diffrn_orient_matrix_UB_23 0.736817E-1
_diffrn_orient_matrix_UB_31 -0.693003E-1
_diffrn_orient_matrix_UB_32 0.04211
_diffrn_orient_matrix_UB_33 -0.72799E-2
_diffrn_radiation_monochromator graphite
_diffrn_radiation_probe x-ray
_diffrn_radiation_type MoK\a
_diffrn_radiation_wavelength 0.71073
_diffrn_reflns_av_R_equivalents 0.0475
_diffrn_reflns_av_unetI/netI 0.0369
_diffrn_reflns_limit_h_max 16
_diffrn_reflns_limit_h_min -16
_diffrn_reflns_limit_k_max 16
_diffrn_reflns_limit_k_min -16
_diffrn_reflns_limit_l_max 17
_diffrn_reflns_limit_l_min -17
_diffrn_reflns_number 36161
_diffrn_reflns_theta_full 27.48
_diffrn_reflns_theta_max 27.48
_diffrn_reflns_theta_min 3.43
_diffrn_source 'Enraf Nonius FR590'
_exptl_absorpt_coefficient_mu 0.796
_exptl_absorpt_correction_T_max 0.8228
_exptl_absorpt_correction_T_min 0.7350
_exptl_absorpt_correction_type multi-scan
_exptl_absorpt_process_details
;
        [c.f. r.h. blessing, acta cryst. (1995), a51, 33-38]
;
_exptl_crystal_colour colourless
_exptl_crystal_density_diffrn 1.255
_exptl_crystal_description block
_exptl_crystal_F_000 888
_exptl_crystal_size_max 0.34
_exptl_crystal_size_mid 0.25
_exptl_crystal_size_min 0.18
_refine_diff_density_max 0.651
_refine_diff_density_min -0.393
_refine_diff_density_rms 0.057
_refine_ls_extinction_method none
_refine_ls_goodness_of_fit_ref 1.041
_refine_ls_hydrogen_treatment constr
_refine_ls_matrix_type full
_refine_ls_number_parameters 514
_refine_ls_number_reflns 10017
_refine_ls_number_restraints 84
_refine_ls_restrained_S_all 1.043
_refine_ls_R_factor_all 0.0547
_refine_ls_R_factor_gt 0.0431
_refine_ls_shift/su_max 0.001
_refine_ls_shift/su_mean 0
_refine_ls_structure_factor_coef Fsqd
_refine_ls_weighting_details 'calc w=1/[\s^2^(Fo^2^)+(0.0554P)^2^+1.6440P] where P=(Fo^2^+2Fc^2^)/3'
_refine_ls_weighting_scheme calc
_refine_ls_wR_factor_gt 0.1091
_refine_ls_wR_factor_ref 0.1167
_reflns_number_gt 8565
_reflns_number_total 10017
_reflns_threshold_expression >2sigma(I)
_cod_data_source_file ic201841m_si_001_5.cif
_cod_data_source_block (5b)-may209
_cod_database_code 4328161

loop_
_symmetry_equiv_pos_as_xyz
'x, y, z'
'-x, -y, -z'

loop_
_atom_site_label
_atom_site_type_symbol
_atom_site_fract_x
_atom_site_fract_y
_atom_site_fract_z
_atom_site_U_iso_or_equiv
_atom_site_adp_type
_atom_site_occupancy
_atom_site_symmetry_multiplicity
_atom_site_calc_flag
_atom_site_refinement_flags
_atom_site_disorder_assembly
_atom_site_disorder_group
Ge Ge 0.891429(17) 0.290049(15) 0.320823(16) 0.02537(8) Uani 1 1 d . . .
S S 1.08075(6) 0.25764(5) 0.62833(5) 0.04239(15) Uani 1 1 d . . .
F1 F 1.2521(2) 0.13116(19) 0.5994(3) 0.1317(13) Uani 1 1 d . . .
F2 F 1.27914(19) 0.2821(2) 0.6342(3) 0.1086(9) Uani 1 1 d . . .
F3 F 1.2381(2) 0.2548(3) 0.4866(2) 0.1124(9) Uani 1 1 d . . .
O2 O 1.0739(3) 0.2235(2) 0.73062(17) 0.0911(9) Uani 1 1 d . . .
O3 O 1.06226(18) 0.36687(14) 0.61037(18) 0.0602(6) Uani 1 1 d . . .
O4 O 1.03061(17) 0.19784(13) 0.56432(16) 0.0518(5) Uani 1 1 d . . .
N1 N 0.96412(14) 0.17761(13) 0.25133(13) 0.0271(4) Uani 1 1 d . A .
N2 N 0.80744(13) 0.21690(13) 0.41550(13) 0.0267(4) Uani 1 1 d . A .
C1 C 0.97295(17) 0.08273(16) 0.29567(16) 0.0290(4) Uani 1 1 d . . .
C2 C 0.92308(18) 0.05955(16) 0.39044(16) 0.0304(4) Uani 1 1 d . A .
H2 H 0.9479 -0.0041 0.422 0.037 Uiso 1 1 calc R . .
C3 C 0.84128(17) 0.11888(16) 0.44392(16) 0.0285(4) Uani 1 1 d . . .
C4 C 1.0372(2) -0.00443(18) 0.24160(19) 0.0418(6) Uani 1 1 d . A .
H4C H 0.9976 -0.0648 0.2475 0.063 Uiso 1 1 calc R . .
H4B H 1.104 -0.0216 0.2714 0.063 Uiso 1 1 calc R . .
H4A H 1.052 0.016 0.1705 0.063 Uiso 1 1 calc R . .
C5 C 0.7852(2) 0.0712(2) 0.53587(19) 0.0418(6) Uani 1 1 d . A .
H5C H 0.7866 0.1145 0.5932 0.063 Uiso 1 1 calc R . .
H5B H 0.8208 0.0024 0.55 0.063 Uiso 1 1 calc R . .
H5A H 0.7117 0.0658 0.5245 0.063 Uiso 1 1 calc R . .
C6 C 1.01637(18) 0.19558(16) 0.15032(16) 0.0308(4) Uani 1 1 d . . .
C7 C 1.1230(2) 0.21395(18) 0.13979(18) 0.0371(5) Uani 1 1 d . A .
C8 C 1.1714(2) 0.2277(2) 0.0420(2) 0.0474(6) Uani 1 1 d . . .
H8 H 1.2438 0.2399 0.0322 0.057 Uiso 1 1 calc R A .
C9 C 1.1167(2) 0.2239(2) -0.03988(19) 0.0489(7) Uani 1 1 d . A .
H9 H 1.1514 0.233 -0.1055 0.059 Uiso 1 1 calc R . .
C10 C 1.0117(2) 0.20714(19) -0.02773(18) 0.0432(6) Uani 1 1 d . . .
H10 H 0.9748 0.2055 -0.0853 0.052 Uiso 1 1 calc R A .
C11 C 0.9583(2) 0.19252(17) 0.06759(17) 0.0349(5) Uani 1 1 d . A .
C12 C 1.1888(2) 0.2181(2) 0.2274(2) 0.0486(6) Uani 1 1 d . . .
H12 H 1.1412 0.2131 0.2913 0.058 Uiso 1 1 calc R A .
C13 C 1.2768(3) 0.1282(3) 0.2276(3) 0.0737(10) Uani 1 1 d . A .
H13C H 1.3175 0.1329 0.2848 0.111 Uiso 1 1 calc R . .
H13B H 1.3238 0.1313 0.165 0.111 Uiso 1 1 calc R . .
H13A H 1.2454 0.0629 0.2332 0.111 Uiso 1 1 calc R . .
C14 C 1.2382(3) 0.3198(3) 0.2244(3) 0.0685(10) Uani 1 1 d . A .
H8S H 1.182 0.3775 0.2279 0.103 Uiso 1 1 calc R . .
H14C H 1.2845 0.3265 0.1617 0.103 Uiso 1 1 calc R . .
H14B H 1.2797 0.3204 0.2816 0.103 Uiso 1 1 calc R . .
C15 C 0.8430(2) 0.1724(2) 0.07771(19) 0.0413(5) Uani 1 1 d . . .
H15 H 0.8131 0.1868 0.1482 0.05 Uiso 1 1 calc R A .
C16 C 0.8318(3) 0.0599(3) 0.0608(3) 0.0729(10) Uani 1 1 d . A .
H16C H 0.7567 0.0493 0.0684 0.109 Uiso 1 1 calc R . .
H16B H 0.8686 0.0157 0.1103 0.109 Uiso 1 1 calc R . .
H16A H 0.863 0.0425 -0.007 0.109 Uiso 1 1 calc R . .
C17 C 0.7777(3) 0.2432(3) 0.0081(3) 0.0803(11) Uani 1 1 d . A .
H17C H 0.704 0.2278 0.0178 0.121 Uiso 1 1 calc R . .
H17B H 0.8063 0.2322 -0.0618 0.121 Uiso 1 1 calc R . .
H17A H 0.781 0.3152 0.0236 0.121 Uiso 1 1 calc R . .
C18 C 0.70261(17) 0.26395(16) 0.45376(18) 0.0317(5) Uani 1 1 d . . .
C19 C 0.61527(19) 0.23838(19) 0.4098(2) 0.0397(5) Uani 1 1 d . A .
C20 C 0.5157(2) 0.2870(2) 0.4434(2) 0.0493(7) Uani 1 1 d . . .
H20 H 0.4552 0.2714 0.4144 0.059 Uiso 1 1 calc R A .
C21 C 0.5039(2) 0.3570(2) 0.5176(2) 0.0533(7) Uani 1 1 d . A .
H21 H 0.4356 0.3896 0.5393 0.064 Uiso 1 1 calc R . .
C22 C 0.5912(2) 0.3800(2) 0.5608(2) 0.0482(6) Uani 1 1 d . . .
H22 H 0.5819 0.4285 0.6122 0.058 Uiso 1 1 calc R A .
C23 C 0.69239(19) 0.33385(18) 0.53074(19) 0.0365(5) Uani 1 1 d . A .
C24 C 0.6225(2) 0.1607(2) 0.3280(2) 0.0524(7) Uani 1 1 d . . .
H24 H 0.6986 0.1342 0.3123 0.063 Uiso 1 1 calc R A .
C25 C 0.5822(3) 0.2113(3) 0.2318(3) 0.0649(9) Uani 1 1 d . A .
H25C H 0.5868 0.1594 0.1808 0.097 Uiso 1 1 calc R . .
H25B H 0.6257 0.2661 0.2068 0.097 Uiso 1 1 calc R . .
H25A H 0.5085 0.2406 0.246 0.097 Uiso 1 1 calc R . .
C26 C 0.5612(3) 0.0687(3) 0.3640(3) 0.0753(11) Uani 1 1 d . A .
H26C H 0.5673 0.0198 0.3102 0.113 Uiso 1 1 calc R . .
H26B H 0.4865 0.0933 0.3815 0.113 Uiso 1 1 calc R . .
H26A H 0.5908 0.0345 0.4231 0.113 Uiso 1 1 calc R . .
C27 C 0.7848(2) 0.3609(2) 0.5818(2) 0.0433(6) Uani 1 1 d . . .
H27 H 0.8508 0.3243 0.5476 0.052 Uiso 1 1 calc R A .
C28 C 0.7939(3) 0.4767(2) 0.5700(3) 0.0671(10) Uani 1 1 d . A .
H28C H 0.854 0.4929 0.6036 0.101 Uiso 1 1 calc R . .
H28B H 0.7287 0.5147 0.6004 0.101 Uiso 1 1 calc R . .
H28A H 0.8048 0.4968 0.4985 0.101 Uiso 1 1 calc R . .
C29 C 0.7766(3) 0.3248(3) 0.6931(2) 0.0695(10) Uani 1 1 d . A .
H29C H 0.8379 0.3431 0.7237 0.104 Uiso 1 1 calc R . .
H29B H 0.7752 0.2499 0.6986 0.104 Uiso 1 1 calc R . .
H29A H 0.7115 0.3585 0.7281 0.104 Uiso 1 1 calc R . .
C30 C 0.98504(19) 0.37244(18) 0.37353(18) 0.0362(5) Uani 1 1 d . A .
H30C H 1.0384 0.3917 0.3198 0.054 Uiso 1 1 calc R . .
H30B H 1.0202 0.333 0.4271 0.054 Uiso 1 1 calc R . .
H30A H 0.9446 0.4349 0.4007 0.054 Uiso 1 1 calc R . .
C35 C 1.2194(3) 0.2296(3) 0.5842(3) 0.0708(10) Uani 1 1 d . . .
O1 O 0.80701(13) 0.35676(11) 0.24014(12) 0.0349(4) Uani 0.644(7) 1 d PDU A 1
C31 C 0.6589(6) 0.4883(7) 0.2686(9) 0.0592(19) Uani 0.644(7) 1 d PDU A 1
H31C H 0.6362 0.4521 0.3318 0.089 Uiso 0.644(7) 1 calc PR A 1
H31B H 0.625 0.4633 0.2138 0.089 Uiso 0.644(7) 1 calc PR A 1
H31A H 0.6385 0.5625 0.2744 0.089 Uiso 0.644(7) 1 calc PR A 1
C32 C 0.7770(4) 0.4683(3) 0.2469(3) 0.0392(11) Uani 0.644(7) 1 d PDU A 1
H32 H 0.8106 0.4933 0.3037 0.047 Uiso 0.644(7) 1 calc PR A 1
C33 C 0.8205(5) 0.5192(4) 0.1510(4) 0.0656(17) Uani 0.644(7) 1 d PDU A 1
H33B H 0.794 0.5934 0.1507 0.079 Uiso 0.644(7) 1 calc PR A 1
H33A H 0.7935 0.489 0.094 0.079 Uiso 0.644(7) 1 calc PR A 1
C34 C 0.9403(7) 0.5085(5) 0.1351(6) 0.077(2) Uani 0.644(7) 1 d PDU A 1
H34C H 0.9633 0.544 0.0716 0.115 Uiso 0.644(7) 1 calc PR A 1
H34B H 0.9673 0.4354 0.1328 0.115 Uiso 0.644(7) 1 calc PR A 1
H34A H 0.9679 0.5394 0.1905 0.115 Uiso 0.644(7) 1 calc PR A 1
O1A O 0.80701(13) 0.35676(11) 0.24014(12) 0.0349(4) Uani 0.356(7) 1 d PDU A 2
C31A C 0.9095(10) 0.4704(10) 0.1157(11) 0.068(3) Uani 0.356(7) 1 d PDU A 2
H31F H 0.9784 0.4424 0.1369 0.102 Uiso 0.356(7) 1 calc PR A 2
H31E H 0.9124 0.5422 0.0915 0.102 Uiso 0.356(7) 1 calc PR A 2
H31D H 0.8921 0.4297 0.0617 0.102 Uiso 0.356(7) 1 calc PR A 2
C32A C 0.8247(6) 0.4657(5) 0.2047(6) 0.0396(19) Uani 0.356(7) 1 d PDU A 2
H32A H 0.8443 0.5039 0.2615 0.048 Uiso 0.356(7) 1 calc PR A 2
C33A C 0.7191(7) 0.5124(6) 0.1748(7) 0.057(3) Uani 0.356(7) 1 d PDU A 2
H33D H 0.6993 0.4725 0.1203 0.069 Uiso 0.356(7) 1 calc PR A 2
H33C H 0.7254 0.5838 0.1481 0.069 Uiso 0.356(7) 1 calc PR A 2
C34A C 0.6324(12) 0.5144(16) 0.2610(15) 0.068(5) Uani 0.356(7) 1 d PDU A 2
H34F H 0.5662 0.548 0.2381 0.102 Uiso 0.356(7) 1 calc PR A 2
H34E H 0.6521 0.5527 0.3158 0.102 Uiso 0.356(7) 1 calc PR A 2
H34D H 0.6226 0.4436 0.285 0.102 Uiso 0.356(7) 1 calc PR A 2
O5 O 0.4114(8) -0.1536(9) 0.1614(9) 0.166(4) Uiso 0.556(12) 1 d PD B 1
C36 C 0.5056(12) -0.1963(14) 0.2183(11) 0.108(2) Uiso 0.444(12) 1 d PD B 1
H36A H 0.5064 -0.1563 0.2789 0.13 Uiso 0.444(12) 1 calc PR B 1
H36B H 0.4994 -0.2691 0.2399 0.13 Uiso 0.444(12) 1 calc PR B 1
C37 C 0.5912(8) -0.1897(10) 0.1604(10) 0.107(2) Uiso 0.556(12) 1 d PD B 1
H37A H 0.6294 -0.2592 0.1504 0.129 Uiso 0.556(12) 1 calc PR B 1
H37B H 0.6378 -0.1475 0.1913 0.129 Uiso 0.556(12) 1 calc PR B 1
C38 C 0.5658(7) -0.1436(8) 0.0671(7) 0.090(3) Uiso 0.556(12) 1 d PD B 1
H38A H 0.5994 -0.0788 0.0548 0.108 Uiso 0.556(12) 1 calc PR B 1
H38B H 0.5948 -0.1905 0.0128 0.108 Uiso 0.556(12) 1 calc PR B 1
C39 C 0.4741(9) -0.1253(10) 0.0646(9) 0.118(4) Uiso 0.556(12) 1 d PD B 1
H39A H 0.4523 -0.1635 0.0099 0.141 Uiso 0.556(12) 1 calc PR B 1
H39B H 0.4574 -0.0508 0.049 0.141 Uiso 0.556(12) 1 calc PR B 1
O5A O 0.4208(8) -0.1137(8) 0.2167(9) 0.130(4) Uiso 0.444(12) 1 d PD B 2
C36A C 0.5038(10) -0.1815(10) 0.2463(10) 0.108(2) Uiso 0.556(12) 1 d PD B 2
H36C H 0.4882 -0.2536 0.2423 0.13 Uiso 0.556(12) 1 calc PR B 2
H36D H 0.5156 -0.1699 0.3164 0.13 Uiso 0.556(12) 1 calc PR B 2
C37A C 0.6018(10) -0.1613(13) 0.1748(12) 0.107(2) Uiso 0.444(12) 1 d PD B 2
H37C H 0.6531 -0.13 0.2108 0.129 Uiso 0.444(12) 1 calc PR B 2
H37D H 0.6368 -0.2265 0.1467 0.129 Uiso 0.444(12) 1 calc PR B 2
C38A C 0.5672(9) -0.0949(11) 0.0995(9) 0.095(4) Uiso 0.444(12) 1 d PD B 2
H38C H 0.5898 -0.1252 0.0334 0.114 Uiso 0.444(12) 1 calc PR B 2
H38D H 0.5983 -0.029 0.1007 0.114 Uiso 0.444(12) 1 calc PR B 2
C39A C 0.4527(8) -0.0764(10) 0.1142(10) 0.097(4) Uiso 0.444(12) 1 d PD B 2
H39C H 0.4209 -0.114 0.0649 0.116 Uiso 0.444(12) 1 calc PR B 2
H39D H 0.4293 -0.0019 0.1056 0.116 Uiso 0.444(12) 1 calc PR B 2
O6 O 0.4634(8) 0.5883(8) 0.0709(8) 0.157(3) Uiso 0.5 1 d PD C -1
C40 C 0.5442(11) 0.5847(9) -0.0129(10) 0.105(4) Uiso 0.5 1 d PD C -1
H40A H 0.5196 0.6289 -0.0698 0.126 Uiso 0.5 1 calc PR C -1
H40B H 0.6093 0.6094 0.0063 0.126 Uiso 0.5 1 calc PR C -1
C42 C 0.4940(12) 0.4257(10) 0.0287(13) 0.133(5) Uiso 0.5 1 d PD C -1
H42A H 0.4548 0.3834 -0.0101 0.159 Uiso 0.5 1 calc PR C -1
H42B H 0.5362 0.379 0.0734 0.159 Uiso 0.5 1 calc PR C -1
C41 C 0.5639(13) 0.4843(12) -0.0395(12) 0.149(6) Uiso 0.5 1 d PD C -1
H41A H 0.6388 0.4583 -0.0334 0.178 Uiso 0.5 1 calc PR C -1
H41B H 0.5494 0.478 -0.1099 0.178 Uiso 0.5 1 calc PR C -1
C43 C 0.4239(11) 0.4930(10) 0.0852(11) 0.125(4) Uiso 0.5 1 d PD C -1
H43A H 0.4196 0.4704 0.157 0.15 Uiso 0.5 1 calc PR C -1
H43B H 0.3524 0.4969 0.0624 0.15 Uiso 0.5 1 calc PR C -1

loop_
_atom_site_aniso_label
_atom_site_aniso_U_11
_atom_site_aniso_U_22
_atom_site_aniso_U_33
_atom_site_aniso_U_23
_atom_site_aniso_U_13
_atom_site_aniso_U_12
Ge 0.02960(12) 0.02066(11) 0.02588(12) -0.00054(8) -0.00295(8) -0.00292(8)
S 0.0582(4) 0.0344(3) 0.0369(3) 0.0019(2) -0.0089(3) -0.0127(3)
F1 0.0834(17) 0.0668(14) 0.253(4) -0.0423(19) -0.074(2) 0.0282(12)
F2 0.0716(14) 0.0957(17) 0.173(3) -0.0259(17) -0.0450(16) -0.0289(13)
F3 0.0852(17) 0.155(3) 0.0902(19) -0.0211(18) 0.0286(14) -0.0123(16)
O2 0.140(3) 0.103(2) 0.0397(13) 0.0172(13) -0.0163(14) -0.0569(19)
O3 0.0746(14) 0.0338(10) 0.0736(15) -0.0069(9) -0.0106(12) -0.0075(9)
O4 0.0669(13) 0.0329(9) 0.0612(12) 0.0019(8) -0.0282(10) -0.0114(8)
N1 0.0321(9) 0.0232(8) 0.0254(9) -0.0010(7) -0.0007(7) -0.0023(7)
N2 0.0255(8) 0.0253(8) 0.0289(9) -0.0012(7) -0.0006(7) -0.0035(7)
C1 0.0325(11) 0.0242(10) 0.0309(11) -0.0022(8) -0.0071(9) -0.0009(8)
C2 0.0369(11) 0.0241(10) 0.0302(11) 0.0032(8) -0.0069(9) -0.0016(8)
C3 0.0316(11) 0.0269(10) 0.0279(10) 0.0017(8) -0.0054(8) -0.0067(8)
C4 0.0550(15) 0.0275(11) 0.0394(13) -0.0029(9) 0.0014(11) 0.0057(10)
C5 0.0463(14) 0.0408(13) 0.0358(13) 0.0095(10) 0.0025(11) -0.0052(11)
C6 0.0407(12) 0.0245(10) 0.0257(10) -0.0008(8) 0.0010(9) -0.0014(9)
C7 0.0405(13) 0.0361(12) 0.0337(12) -0.0027(9) 0.0029(10) -0.0056(10)
C8 0.0510(15) 0.0484(15) 0.0412(14) -0.0025(11) 0.0107(12) -0.0129(12)
C9 0.0685(19) 0.0463(14) 0.0296(13) 0.0004(11) 0.0101(12) -0.0116(13)
C10 0.0640(17) 0.0383(13) 0.0269(12) -0.0025(10) -0.0040(11) -0.0030(12)
C11 0.0467(13) 0.0273(10) 0.0302(11) -0.0036(9) -0.0038(10) -0.0011(9)
C12 0.0343(13) 0.0694(18) 0.0429(14) -0.0066(13) -0.0008(11) -0.0104(12)
C13 0.0447(17) 0.097(3) 0.078(2) -0.001(2) -0.0119(16) 0.0039(17)
C14 0.0539(18) 0.093(3) 0.063(2) -0.0263(18) 0.0082(15) -0.0328(17)
C15 0.0465(14) 0.0462(14) 0.0325(12) -0.0080(10) -0.0092(10) -0.0022(11)
C16 0.058(2) 0.061(2) 0.104(3) -0.0274(19) -0.0010(19) -0.0191(16)
C17 0.065(2) 0.102(3) 0.075(2) 0.018(2) -0.0312(19) -0.002(2)
C18 0.0268(10) 0.0287(10) 0.0382(12) -0.0006(9) 0.0024(9) -0.0030(8)
C19 0.0308(12) 0.0377(12) 0.0509(15) -0.0042(11) -0.0041(10) -0.0040(9)
C20 0.0277(12) 0.0544(16) 0.0652(18) -0.0048(13) -0.0031(12) -0.0026(11)
C21 0.0305(13) 0.0526(16) 0.072(2) -0.0071(14) 0.0080(13) 0.0036(11)
C22 0.0425(14) 0.0419(14) 0.0574(17) -0.0121(12) 0.0109(12) -0.0029(11)
C23 0.0343(12) 0.0337(11) 0.0404(13) -0.0028(10) 0.0056(10) -0.0067(9)
C24 0.0346(13) 0.0584(17) 0.0682(19) -0.0226(14) -0.0155(13) -0.0033(12)
C25 0.0502(17) 0.085(2) 0.064(2) -0.0212(18) -0.0131(15) -0.0120(16)
C26 0.074(2) 0.0523(18) 0.108(3) -0.0125(19) -0.035(2) -0.0141(16)
C27 0.0412(13) 0.0501(14) 0.0396(13) -0.0163(11) 0.0061(11) -0.0121(11)
C28 0.0572(18) 0.0523(17) 0.094(3) -0.0350(17) 0.0142(17) -0.0211(14)
C29 0.064(2) 0.109(3) 0.0395(16) -0.0217(17) 0.0041(14) -0.0238(19)
C30 0.0392(12) 0.0366(12) 0.0346(12) -0.0047(9) -0.0019(10) -0.0130(10)
C35 0.066(2) 0.0518(18) 0.100(3) -0.0100(18) -0.026(2) -0.0059(15)
O1 0.0462(9) 0.0235(7) 0.0348(8) 0.0010(6) -0.0122(7) 0.0036(6)
C31 0.054(4) 0.043(4) 0.078(4) -0.005(3) -0.013(4) 0.014(3)
C32 0.056(3) 0.0208(17) 0.038(2) 0.0007(16) -0.0042(19) 0.0072(17)
C33 0.105(4) 0.034(2) 0.048(3) 0.016(2) 0.008(3) 0.013(2)
C34 0.101(5) 0.053(4) 0.064(4) 0.014(3) 0.032(4) 0.002(3)
O1A 0.0462(9) 0.0235(7) 0.0348(8) 0.0010(6) -0.0122(7) 0.0036(6)
C31A 0.061(6) 0.050(7) 0.089(8) 0.006(6) 0.017(5) -0.012(5)
C32A 0.050(4) 0.026(3) 0.040(5) 0.005(3) -0.001(3) 0.004(3)
C33A 0.060(5) 0.046(4) 0.060(5) 0.008(4) -0.002(4) 0.011(4)
C34A 0.050(7) 0.083(14) 0.066(9) -0.018(8) 0.005(7) 0.013(6)

loop_
_atom_type_symbol
_atom_type_description
_atom_type_scat_dispersion_real
_atom_type_scat_dispersion_imag
_atom_type_scat_source
C C 0.0033 0.0016 'International Tables Vol C Tables 4.2.6.8 and 6.1.1.4'
H H 0 0 'International Tables Vol C Tables 4.2.6.8 and 6.1.1.4'
F F 0.0171 0.0103 'International Tables Vol C Tables 4.2.6.8 and 6.1.1.4'
Ge Ge 0.1547 1.8001 'International Tables Vol C Tables 4.2.6.8 and 6.1.1.4'
N N 0.0061 0.0033 'International Tables Vol C Tables 4.2.6.8 and 6.1.1.4'
O O 0.0106 0.006 'International Tables Vol C Tables 4.2.6.8 and 6.1.1.4'
S S 0.1246 0.1234 'International Tables Vol C Tables 4.2.6.8 and 6.1.1.4'

loop_
_geom_angle_atom_site_label_1
_geom_angle_atom_site_label_2
_geom_angle_atom_site_label_3
_geom_angle
O1 Ge N2 106.90(8)
O1 Ge N1 107.11(8)
N2 Ge N1 98.40(7)
O1 Ge C30 114.56(9)
N2 Ge C30 115.95(9)
N1 Ge C30 112.43(9)
O2 S O3 115.50(16)
O2 S O4 114.84(14)
O3 S O4 114.60(12)
O2 S C35 104.3(2)
O3 S C35 102.77(15)
O4 S C35 102.35(15)
C1 N1 C6 120.18(17)
C1 N1 Ge 120.58(14)
C6 N1 Ge 119.15(13)
C3 N2 C18 120.39(17)
C3 N2 Ge 119.97(14)
C18 N2 Ge 119.53(13)
N1 C1 C2 123.23(19)
N1 C1 C4 119.8(2)
C2 C1 C4 117.00(19)
C3 C2 C1 127.3(2)
C3 C2 H2 116.3
C1 C2 H2 116.4
N2 C3 C2 123.11(19)
N2 C3 C5 118.32(19)
C2 C3 C5 118.54(19)
C1 C4 H4C 109.5
C1 C4 H4B 109.5
H4C C4 H4B 109.5
C1 C4 H4A 109.5
H4C C4 H4A 109.5
H4B C4 H4A 109.5
C3 C5 H5C 109.5
C3 C5 H5B 109.5
H5C C5 H5B 109.5
C3 C5 H5A 109.5
H5C C5 H5A 109.5
H5B C5 H5A 109.5
C7 C6 C11 122.5(2)
C7 C6 N1 118.7(2)
C11 C6 N1 118.8(2)
C8 C7 C6 117.2(2)
C8 C7 C12 118.6(2)
C6 C7 C12 124.2(2)
C9 C8 C7 121.3(3)
C9 C8 H8 119.3
C7 C8 H8 119.3
C8 C9 C10 120.5(2)
C8 C9 H9 119.7
C10 C9 H9 119.7
C9 C10 C11 121.3(2)
C9 C10 H10 119.3
C11 C10 H10 119.3
C10 C11 C6 117.2(2)
C10 C11 C15 119.7(2)
C6 C11 C15 123.1(2)
C7 C12 C13 111.4(3)
C7 C12 C14 111.3(3)
C13 C12 C14 109.1(3)
C7 C12 H12 108.3
C13 C12 H12 108.3
C14 C12 H12 108.3
C12 C13 H13C 109.5
C12 C13 H13B 109.5
H13C C13 H13B 109.5
C12 C13 H13A 109.5
H13C C13 H13A 109.5
H13B C13 H13A 109.5
C12 C14 H8S 109.5
C12 C14 H14C 109.5
H8S C14 H14C 109.5
C12 C14 H14B 109.5
H8S C14 H14B 109.5
H14C C14 H14B 109.5
C11 C15 C16 111.4(2)
C11 C15 C17 112.5(2)
C16 C15 C17 110.4(3)
C11 C15 H15 107.4
C16 C15 H15 107.4
C17 C15 H15 107.4
C15 C16 H16C 109.5
C15 C16 H16B 109.5
H16C C16 H16B 109.5
C15 C16 H16A 109.5
H16C C16 H16A 109.5
H16B C16 H16A 109.5
C15 C17 H17C 109.5
C15 C17 H17B 109.5
H17C C17 H17B 109.5
C15 C17 H17A 109.5
H17C C17 H17A 109.5
H17B C17 H17A 109.5
C19 C18 C23 122.2(2)
C19 C18 N2 118.0(2)
C23 C18 N2 119.9(2)
C20 C19 C18 117.8(2)
C20 C19 C24 118.4(2)
C18 C19 C24 123.9(2)
C21 C20 C19 121.2(3)
C21 C20 H20 119.4
C19 C20 H20 119.4
C20 C21 C22 120.0(2)
C20 C21 H21 120
C22 C21 H21 120
C21 C22 C23 121.6(3)
C21 C22 H22 119.2
C23 C22 H22 119.2
C22 C23 C18 117.3(2)
C22 C23 C27 119.2(2)
C18 C23 C27 123.5(2)
C19 C24 C25 111.2(2)
C19 C24 C26 111.0(3)
C25 C24 C26 110.4(3)
C19 C24 H24 108
C25 C24 H24 108
C26 C24 H24 108
C24 C25 H25C 109.5
C24 C25 H25B 109.5
H25C C25 H25B 109.5
C24 C25 H25A 109.5
H25C C25 H25A 109.5
H25B C25 H25A 109.5
C24 C26 H26C 109.5
C24 C26 H26B 109.5
H26C C26 H26B 109.5
C24 C26 H26A 109.5
H26C C26 H26A 109.5
H26B C26 H26A 109.5
C23 C27 C28 110.6(3)
C23 C27 C29 111.7(2)
C28 C27 C29 111.0(3)
C23 C27 H27 107.8
C28 C27 H27 107.8
C29 C27 H27 107.8
C27 C28 H28C 109.5
C27 C28 H28B 109.5
H28C C28 H28B 109.5
C27 C28 H28A 109.5
H28C C28 H28A 109.5
H28B C28 H28A 109.5
C27 C29 H29C 109.5
C27 C29 H29B 109.5
H29C C29 H29B 109.5
C27 C29 H29A 109.5
H29C C29 H29A 109.5
H29B C29 H29A 109.5
Ge C30 H30C 109.5
Ge C30 H30B 109.5
H30C C30 H30B 109.5
Ge C30 H30A 109.5
H30C C30 H30A 109.5
H30B C30 H30A 109.5
F1 C35 F3 108.9(4)
F1 C35 F2 106.3(3)
F3 C35 F2 107.9(3)
F1 C35 S 111.2(3)
F3 C35 S 111.5(3)
F2 C35 S 110.8(3)
C32 O1 Ge 121.2(2)
C32 C31 H31C 109.5
C32 C31 H31B 109.5
H31C C31 H31B 109.5
C32 C31 H31A 109.5
H31C C31 H31A 109.5
H31B C31 H31A 109.5
O1 C32 C33 107.6(3)
O1 C32 C31 109.1(5)
C33 C32 C31 114.0(5)
O1 C32 H32 108.7
C33 C32 H32 108.7
C31 C32 H32 108.7
C32 C33 C34 113.8(5)
C32 C33 H33B 108.8
C34 C33 H33B 108.8
C32 C33 H33A 108.8
C34 C33 H33A 108.8
H33B C33 H33A 107.7
C33 C34 H34C 109.5
C33 C34 H34B 109.5
H34C C34 H34B 109.5
C33 C34 H34A 109.5
H34C C34 H34A 109.5
H34B C34 H34A 109.5
C32A C31A H31F 109.5
C32A C31A H31E 109.5
H31F C31A H31E 109.5
C32A C31A H31D 109.5
H31F C31A H31D 109.5
H31E C31A H31D 109.5
C33A C32A C31A 110.2(8)
C33A C32A H32A 109.7
C31A C32A H32A 109.7
C32A C33A C34A 112.9(9)
C32A C33A H33D 109
C34A C33A H33D 109
C32A C33A H33C 109
C34A C33A H33C 109
H33D C33A H33C 107.8
C33A C34A H34F 109.5
C33A C34A H34E 109.5
H34F C34A H34E 109.5
C33A C34A H34D 109.5
H34F C34A H34D 109.5
H34E C34A H34D 109.5
C39 O5 C36 97.0(10)
C37 C36 O5 109.0(11)
C37 C36 H36A 109.9
O5 C36 H36A 109.9
C37 C36 H36B 109.9
O5 C36 H36B 109.9
H36A C36 H36B 108.3
C36 C37 C38 108.9(9)
C36 C37 H37A 109.9
C38 C37 H37A 109.9
C36 C37 H37B 109.9
C38 C37 H37B 109.9
H37A C37 H37B 108.3
C39 C38 C37 112.0(8)
C39 C38 H38A 109.2
C37 C38 H38A 109.2
C39 C38 H38B 109.2
C37 C38 H38B 109.2
H38A C38 H38B 107.9
C38 C39 O5 113.2(10)
C38 C39 H39A 108.9
O5 C39 H39A 108.9
C38 C39 H39B 108.9
O5 C39 H39B 108.9
H39A C39 H39B 107.8
C36A O5A C39A 107.0(10)
O5A C36A C37A 106.8(9)
O5A C36A H36C 110.4
C37A C36A H36C 110.4
O5A C36A H36D 110.4
C37A C36A H36D 110.4
H36C C36A H36D 108.6
C38A C37A C36A 106.7(8)
C38A C37A H37C 110.4
C36A C37A H37C 110.4
C38A C37A H37D 110.4
C36A C37A H37D 110.4
H37C C37A H37D 108.6
C37A C38A C39A 109.0(8)
C37A C38A H38C 109.9
C39A C38A H38C 109.9
C37A C38A H38D 109.9
C39A C38A H38D 109.9
H38C C38A H38D 108.3
C38A C39A O5A 106.6(9)
C38A C39A H39C 110.4
O5A C39A H39C 110.4
C38A C39A H39D 110.4
O5A C39A H39D 110.4
H39C C39A H39D 108.6
C43 O6 C40 109.3(12)
C41 C40 O6 107.0(10)
C41 C40 H40A 110.3
O6 C40 H40A 110.3
C41 C40 H40B 110.3
O6 C40 H40B 110.3
H40A C40 H40B 108.6
C43 C42 C41 109.2(9)
C43 C42 H42A 109.8
C41 C42 H42A 109.8
C43 C42 H42B 109.8
C41 C42 H42B 109.8
H42A C42 H42B 108.3
C40 C41 C42 106.7(9)
C40 C41 H41A 110.4
C42 C41 H41A 110.4
C40 C41 H41B 110.4
C42 C41 H41B 110.4
H41A C41 H41B 108.6
C42 C43 O6 105.8(11)
C42 C43 H43A 110.6
O6 C43 H43A 110.6
C42 C43 H43B 110.6
O6 C43 H43B 110.6
H43A C43 H43B 108.7

loop_
_geom_bond_atom_site_label_1
_geom_bond_atom_site_label_2
_geom_bond_distance
Ge O1 1.7422(15)
Ge N2 1.8678(17)
Ge N1 1.8808(17)
Ge C30 1.910(2)
S O2 1.416(2)
S O3 1.432(2)
S O4 1.4359(19)
S C35 1.810(4)
F1 C35 1.320(4)
F2 C35 1.336(4)
F3 C35 1.335(5)
N1 C1 1.345(3)
N1 C6 1.463(3)
N2 C3 1.354(3)
N2 C18 1.461(3)
C1 C2 1.393(3)
C1 C4 1.498(3)
C2 C3 1.386(3)
C2 H2 0.95
C3 C5 1.500(3)
C4 H4C 0.98
C4 H4B 0.98
C4 H4A 0.98
C5 H5C 0.98
C5 H5B 0.98
C5 H5A 0.98
C6 C7 1.402(3)
C6 C11 1.405(3)
C7 C8 1.400(3)
C7 C12 1.524(4)
C8 C9 1.370(4)
C8 H8 0.95
C9 C10 1.376(4)
C9 H9 0.95
C10 C11 1.397(3)
C10 H10 0.95
C11 C15 1.517(4)
C12 C13 1.531(4)
C12 C14 1.532(4)
C12 H12 1
C13 H13C 0.98
C13 H13B 0.98
C13 H13A 0.98
C14 H8S 0.98
C14 H14C 0.98
C14 H14B 0.98
C15 C16 1.523(4)
C15 C17 1.525(4)
C15 H15 1
C16 H16C 0.98
C16 H16B 0.98
C16 H16A 0.98
C17 H17C 0.98
C17 H17B 0.98
C17 H17A 0.98
C18 C19 1.398(3)
C18 C23 1.400(3)
C19 C20 1.396(4)
C19 C24 1.521(4)
C20 C21 1.371(4)
C20 H20 0.95
C21 C22 1.381(4)
C21 H21 0.95
C22 C23 1.392(3)
C22 H22 0.95
C23 C27 1.512(4)
C24 C25 1.531(5)
C24 C26 1.537(5)
C24 H24 1
C25 H25C 0.98
C25 H25B 0.98
C25 H25A 0.98
C26 H26C 0.98
C26 H26B 0.98
C26 H26A 0.98
C27 C28 1.530(4)
C27 C29 1.538(4)
C27 H27 1
C28 H28C 0.98
C28 H28B 0.98
C28 H28A 0.98
C29 H29C 0.98
C29 H29B 0.98
C29 H29A 0.98
C30 H30C 0.98
C30 H30B 0.98
C30 H30A 0.98
O1 C32 1.469(4)
C31 C32 1.502(9)
C31 H31C 0.98
C31 H31B 0.98
C31 H31A 0.98
C32 C33 1.499(6)
C32 H32 1
C33 C34 1.516(10)
C33 H33B 0.99
C33 H33A 0.99
C34 H34C 0.98
C34 H34B 0.98
C34 H34A 0.98
C31A C32A 1.527(12)
C31A H31F 0.98
C31A H31E 0.98
C31A H31D 0.98
C32A C33A 1.503(10)
C32A H32A 1
C33A C34A 1.512(15)
C33A H33D 0.99
C33A H33C 0.99
C34A H34F 0.98
C34A H34E 0.98
C34A H34D 0.98
O5 C39 1.501(13)
O5 C36 1.532(15)
C36 C37 1.280(14)
C36 H36A 0.99
C36 H36B 0.99
C37 C38 1.414(15)
C37 H37A 0.99
C37 H37B 0.99
C38 C39 1.174(12)
C38 H38A 0.99
C38 H38B 0.99
C39 H39A 0.99
C39 H39B 0.99
O5A C36A 1.382(13)
O5A C39A 1.465(13)
C36A C37A 1.533(15)
C36A H36C 0.99
C36A H36D 0.99
C37A C38A 1.373(19)
C37A H37C 0.99
C37A H37D 0.99
C38A C39A 1.450(14)
C38A H38C 0.99
C38A H38D 0.99
C39A H39C 0.99
C39A H39D 0.99
O6 C43 1.393(14)
O6 C40 1.441(14)
C40 C41 1.366(13)
C40 H40A 0.99
C40 H40B 0.99
C42 C43 1.375(13)
C42 C41 1.46(2)
C42 H42A 0.99
C42 H42B 0.99
C41 H41A 0.99
C41 H41B 0.99
C43 H43A 0.99
C43 H43B 0.99
